data_1508002
loop_
_publ_author_name
'Campbell, Michael G.'
'Powers, David C.'
'Raynaud, Jean'
'Graham, Michael J.'
'Xie, Ping'
'Lee, Eunsung'
'Ritter, Tobias'

_publ_section_title
;
 Synthesis and structure of solution-stable one-dimensional palladium
 wires.
;
_journal_issue 12
_journal_name_full 'Nature chemistry'
_journal_page_first 949
_journal_page_last 953
_journal_paper_doi 10.1038/nchem.1197
_journal_volume 3
_journal_year 2011
_chemical_formula_sum 'C32 H26 Cl4 F N2 O4 Pd2'
_chemical_formula_weight 876.15
_chemical_name_systematic
; 
 ? 
;
_space_group_IT_number 14
_symmetry_cell_setting monoclinic
_symmetry_space_group_name_Hall '-P 2ybc'
_symmetry_space_group_name_H-M 'P 1 21/c 1'
_atom_sites_solution_hydrogens geom
_atom_sites_solution_primary direct
_atom_sites_solution_secondary difmap
_audit_creation_method SHELXL-97
_cell_angle_alpha 90.00
_cell_angle_beta 97.5270(10)
_cell_angle_gamma 90.00
_cell_formula_units_Z 6
_cell_length_a 11.3950(7)
_cell_length_b 16.6424(10)
_cell_length_c 17.5290(11)
_cell_measurement_reflns_used 10530
_cell_measurement_temperature 220(2)
_cell_measurement_theta_max 47.1
_cell_measurement_theta_min 4.2
_cell_volume 3295.6(4)
_computing_cell_refinement 'SAINT 7.46A (Bruker-AXS, 2009)'
_computing_data_collection 'APEX2 v2009.3.0 (Bruker-AXS, 2009)'
_computing_data_reduction 'SAINT 7.46A (Bruker-AXS, 2009)'
_computing_molecular_graphics 'Bruker SHELXTL (Sheldrick, 2008)'
_computing_publication_material 'Bruker SHELXTL (Sheldrick, 2008)'
_computing_structure_refinement 'SHELXL-97 (Sheldrick, 2008)'
_computing_structure_solution 'SHELXS-97 (Sheldrick, 2008)'
_diffrn_ambient_temperature 220(2)
_diffrn_measured_fraction_theta_full 1.000
_diffrn_measured_fraction_theta_max 1.000
_diffrn_measurement_device_type
;
Bruker D8 goniometer with CCD area detector
;
_diffrn_measurement_method 'phi and omega scans'
_diffrn_radiation_monochromator graphite
_diffrn_radiation_source 'fine-focus sealed tube'
_diffrn_radiation_type MoK\a
_diffrn_radiation_wavelength 0.71073
_diffrn_reflns_av_R_equivalents 0.0353
_diffrn_reflns_av_sigmaI/netI 0.0239
_diffrn_reflns_limit_h_max 14
_diffrn_reflns_limit_h_min -14
_diffrn_reflns_limit_k_max 21
_diffrn_reflns_limit_k_min -21
_diffrn_reflns_limit_l_max 22
_diffrn_reflns_limit_l_min -22
_diffrn_reflns_number 55726
_diffrn_reflns_theta_full 27.14
_diffrn_reflns_theta_max 27.14
_diffrn_reflns_theta_min 1.69
_exptl_absorpt_coefficient_mu 1.663
_exptl_absorpt_correction_T_max 0.9215
_exptl_absorpt_correction_T_min 0.5560
_exptl_absorpt_correction_type multi-scan
_exptl_absorpt_process_details 'SADABS (Sheldrick, 2008)'
_exptl_crystal_colour red
_exptl_crystal_density_diffrn 1.709
_exptl_crystal_density_method 'not measured'
_exptl_crystal_description needle
_exptl_crystal_F_000 1668
_exptl_crystal_size_max 0.40
_exptl_crystal_size_mid 0.05
_exptl_crystal_size_min 0.05
_platon_squeeze_details
;
;
_refine_diff_density_max 0.326
_refine_diff_density_min -0.614
_refine_diff_density_rms 0.069
_refine_ls_extinction_method none
_refine_ls_goodness_of_fit_ref 1.079
_refine_ls_hydrogen_treatment constr
_refine_ls_matrix_type full
_refine_ls_number_parameters 345
_refine_ls_number_reflns 7296
_refine_ls_number_restraints 0
_refine_ls_restrained_S_all 1.079
_refine_ls_R_factor_all 0.0514
_refine_ls_R_factor_gt 0.0301
_refine_ls_shift/su_max 0.011
_refine_ls_shift/su_mean 0.000
_refine_ls_structure_factor_coef Fsqd
_refine_ls_weighting_details 'calc w=1/[\s^2^(Fo^2^)+(0.0291P)^2^+1.7603P] where P=(Fo^2^+2Fc^2^)/3'
_refine_ls_weighting_scheme calc
_refine_ls_wR_factor_gt 0.0740
_refine_ls_wR_factor_ref 0.0793
_reflns_number_gt 4907
_reflns_number_total 7296
_reflns_threshold_expression >2sigma(I)
_cod_data_source_file nchem.1197-s8.cif
_cod_data_source_block mgc220
_cod_depositor_comments
;
The following automatic conversions were performed:

'_symmetry_cell_setting' value 'Monoclinic' changed to 'monoclinic'
according to /home/saulius/struct/CIF-dictionaries/cif_core.dic
dictionary named 'cif_core.dic' version 2.4.1 from 2010-06-29.

Automatic conversion script
Id: cif_fix_values 1891 2012-01-12 08:04:46Z andrius 
;
_cod_original_sg_symbol_H-M P2(1)/c
_cod_database_code 1508002

loop_
_symmetry_equiv_pos_as_xyz
'x, y, z'
'-x, y+1/2, -z+1/2'
'-x, -y, -z'
'x, -y-1/2, z-1/2'

loop_
_atom_site_label
_atom_site_type_symbol
_atom_site_fract_x
_atom_site_fract_y
_atom_site_fract_z
_atom_site_U_iso_or_equiv
_atom_site_adp_type
_atom_site_occupancy
_atom_site_symmetry_multiplicity
_atom_site_calc_flag
_atom_site_refinement_flags
Pd1 Pd 0.130926(17) 0.506050(13) 0.002459(12) 0.02517(7) Uani 1 1 d .
Pd2 Pd 0.368595(17) 0.507866(13) -0.004540(12) 0.02484(7) Uani 1 1 d .
O2 O 0.31040(18) 0.59836(12) -0.08760(13) 0.0377(5) Uani 1 1 d .
C3 C 0.4423(3) 0.2749(2) 0.0746(2) 0.0432(8) Uani 1 1 d .
C4 C 0.4159(2) 0.42128(18) 0.07057(17) 0.0306(7) Uani 1 1 d .
N5 N 0.3650(2) 0.41728(14) -0.08088(14) 0.0288(5) Uani 1 1 d .
C6 C 0.3877(2) 0.34361(17) -0.04664(18) 0.0302(7) Uani 1 1 d .
O7 O 0.19605(17) 0.56218(13) 0.11100(12) 0.0372(5) Uani 1 1 d .
C8 C 0.2186(3) 0.63818(19) -0.08267(18) 0.0364(7) Uani 1 1 d .
C9 C 0.3396(2) 0.42093(19) -0.15659(17) 0.0343(7) Uani 1 1 d .
H9 H 0.3246 0.4711 -0.1804 0.041 Uiso 1 1 calc R
N10 N 0.12631(19) 0.39330(15) 0.04409(14) 0.0292(5) Uani 1 1 d .
C11 C 0.4157(2) 0.34589(17) 0.03430(17) 0.0295(7) Uani 1 1 d .
C12 C 0.0975(2) 0.33724(18) -0.01210(18) 0.0313(7) Uani 1 1 d .
C14 C 0.3851(3) 0.27238(19) -0.0883(2) 0.0398(8) Uani 1 1 d .
C15 C 0.0724(2) 0.36772(18) -0.08739(18) 0.0312(7) Uani 1 1 d .
C16 C 0.0412(3) 0.3159(2) -0.1495(2) 0.0436(8) Uani 1 1 d .
C19 C 0.4720(3) 0.2821(2) 0.1560(2) 0.0521(10) Uani 1 1 d .
H19 H 0.4916 0.2358 0.1857 0.063 Uiso 1 1 calc R
C20 C 0.0570(3) 0.4838(2) -0.16937(18) 0.0396(7) Uani 1 1 d .
H20 H 0.0612 0.5396 -0.1768 0.047 Uiso 1 1 calc R
C21 C 0.2886(3) 0.60296(19) 0.11715(19) 0.0388(8) Uani 1 1 d .
C22 C 0.0346(3) 0.2323(2) -0.1319(2) 0.0519(10) Uani 1 1 d .
H22 H 0.0131 0.1962 -0.1726 0.062 Uiso 1 1 calc R
C23 C 0.1499(2) 0.3694(2) 0.11702(18) 0.0369(7) Uani 1 1 d .
H23 H 0.1689 0.4078 0.1560 0.044 Uiso 1 1 calc R
C25 C 0.4429(2) 0.4258(2) 0.14868(18) 0.0372(7) Uani 1 1 d .
H25 H 0.4419 0.4755 0.1741 0.045 Uiso 1 1 calc R
C26 C 0.3347(3) 0.3512(2) -0.2021(2) 0.0444(8) Uani 1 1 d .
H26 H 0.3162 0.3550 -0.2558 0.053 Uiso 1 1 calc R
C28 C 0.2061(3) 0.7190(2) -0.1214(3) 0.0687(13) Uani 1 1 d .
H28A H 0.2414 0.7599 -0.0862 0.103 Uiso 1 1 calc R
H28B H 0.1229 0.7310 -0.1361 0.103 Uiso 1 1 calc R
H28C H 0.2461 0.7183 -0.1670 0.103 Uiso 1 1 calc R
O29 O 0.13323(17) 0.61637(12) -0.04658(13) 0.0370(5) Uani 1 1 d .
C30 C 0.0188(3) 0.3512(3) -0.2229(2) 0.0527(10) Uani 1 1 d .
H30 H -0.0027 0.3186 -0.2662 0.063 Uiso 1 1 calc R
C32 C 0.0796(2) 0.45153(18) -0.09632(17) 0.0289(6) Uani 1 1 d .
C34 C 0.4724(3) 0.3543(2) 0.1909(2) 0.0506(9) Uani 1 1 d .
H34 H 0.4927 0.3574 0.2446 0.061 Uiso 1 1 calc R
C36 C 0.3564(3) 0.2789(2) -0.1686(2) 0.0469(9) Uani 1 1 d .
H36 H 0.3524 0.2323 -0.1992 0.056 Uiso 1 1 calc R
C43 C 0.4128(3) 0.1995(2) -0.0459(2) 0.0560(10) Uani 1 1 d .
H43 H 0.4128 0.1503 -0.0722 0.067 Uiso 1 1 calc R
C48 C 0.4394(3) 0.2015(2) 0.0323(3) 0.0560(10) Uani 1 1 d .
H48 H 0.4562 0.1530 0.0590 0.067 Uiso 1 1 calc R
C50 C 0.3049(4) 0.6679(3) 0.1772(3) 0.0900(18) Uani 1 1 d .
H50A H 0.2322 0.6985 0.1758 0.135 Uiso 1 1 calc R
H50B H 0.3685 0.7034 0.1668 0.135 Uiso 1 1 calc R
H50C H 0.3246 0.6439 0.2276 0.135 Uiso 1 1 calc R
C54 C 0.0574(3) 0.2029(2) -0.0606(3) 0.0546(10) Uani 1 1 d .
H54 H 0.0517 0.1472 -0.0526 0.065 Uiso 1 1 calc R
C60 C 0.1466(3) 0.2883(2) 0.1365(2) 0.0469(9) Uani 1 1 d .
H60 H 0.1655 0.2726 0.1882 0.056 Uiso 1 1 calc R
C2 C 0.0904(3) 0.25476(19) 0.0039(2) 0.0412(8) Uani 1 1 d .
C0AA C 0.1164(3) 0.2314(2) 0.0812(2) 0.0503(9) Uani 1 1 d .
H0A H 0.1130 0.1769 0.0949 0.060 Uiso 1 1 calc R
C1AA C 0.0278(3) 0.4327(2) -0.23188(19) 0.0455(9) Uani 1 1 d .
H1A H 0.0139 0.4547 -0.2816 0.055 Uiso 1 1 calc R
O O 0.37243(17) 0.59459(13) 0.07730(12) 0.0381(5) Uani 1 1 d .

loop_
_atom_site_aniso_label
_atom_site_aniso_U_11
_atom_site_aniso_U_22
_atom_site_aniso_U_33
_atom_site_aniso_U_23
_atom_site_aniso_U_13
_atom_site_aniso_U_12
Pd1 0.01583(12) 0.02935(13) 0.03082(13) -0.00182(9) 0.00490(9) -0.00120(8)
Pd2 0.01607(11) 0.02780(13) 0.03132(13) -0.00199(9) 0.00564(9) -0.00008(8)
O2 0.0245(11) 0.0387(12) 0.0519(14) 0.0112(10) 0.0128(10) 0.0030(9)
C3 0.0284(17) 0.044(2) 0.058(2) 0.0132(17) 0.0088(16) 0.0015(14)
C4 0.0135(14) 0.0425(18) 0.0364(17) -0.0022(14) 0.0053(12) -0.0034(12)
N5 0.0163(12) 0.0386(14) 0.0321(14) -0.0012(11) 0.0055(10) -0.0004(10)
C6 0.0151(14) 0.0311(16) 0.0446(19) -0.0023(13) 0.0052(12) 0.0018(11)
O7 0.0261(11) 0.0472(13) 0.0393(13) -0.0125(10) 0.0083(10) -0.0029(10)
C8 0.0246(16) 0.0365(17) 0.048(2) 0.0088(14) 0.0040(14) 0.0028(13)
C9 0.0236(15) 0.050(2) 0.0296(17) 0.0033(14) 0.0062(13) 0.0043(13)
N10 0.0152(12) 0.0348(14) 0.0383(15) 0.0024(11) 0.0059(10) -0.0010(10)
C11 0.0169(14) 0.0318(16) 0.0398(18) 0.0039(13) 0.0035(12) -0.0008(11)
C12 0.0162(14) 0.0358(16) 0.0426(19) -0.0051(14) 0.0064(13) 0.0020(12)
C14 0.0273(17) 0.0356(18) 0.056(2) -0.0101(16) 0.0036(15) 0.0010(13)
C15 0.0179(14) 0.0349(17) 0.0410(18) -0.0059(13) 0.0046(13) -0.0014(12)
C16 0.0218(16) 0.054(2) 0.056(2) -0.0177(18) 0.0084(15) -0.0034(14)
C19 0.0333(19) 0.066(3) 0.056(2) 0.030(2) 0.0006(17) 0.0008(17)
C20 0.0258(16) 0.052(2) 0.0404(18) 0.0037(16) 0.0037(14) 0.0069(14)
C21 0.0257(16) 0.0436(19) 0.047(2) -0.0153(15) 0.0036(14) 0.0031(13)
C22 0.0331(19) 0.054(2) 0.068(3) -0.030(2) 0.0050(18) -0.0054(16)
C23 0.0208(15) 0.049(2) 0.0415(19) 0.0071(15) 0.0085(13) 0.0008(13)
C25 0.0196(15) 0.056(2) 0.0364(18) 0.0038(15) 0.0035(13) -0.0057(14)
C26 0.0326(18) 0.062(2) 0.0395(19) -0.0132(17) 0.0088(15) -0.0033(16)
C28 0.047(2) 0.052(2) 0.110(4) 0.041(2) 0.023(2) 0.0127(18)
O29 0.0225(11) 0.0327(12) 0.0574(14) 0.0087(10) 0.0111(10) 0.0035(9)
C30 0.0273(18) 0.087(3) 0.043(2) -0.027(2) 0.0028(15) -0.0019(18)
C32 0.0157(13) 0.0396(17) 0.0312(16) -0.0076(13) 0.0024(12) -0.0014(12)
C34 0.0347(19) 0.073(3) 0.043(2) 0.019(2) 0.0030(16) -0.0100(18)
C36 0.0349(19) 0.050(2) 0.056(2) -0.0227(18) 0.0084(17) -0.0028(15)
C43 0.049(2) 0.0296(19) 0.089(3) -0.0070(19) 0.005(2) 0.0011(16)
C48 0.050(2) 0.0319(19) 0.084(3) 0.0103(19) 0.000(2) 0.0027(16)
C50 0.043(2) 0.112(4) 0.118(4) -0.084(3) 0.025(2) -0.020(2)
C54 0.039(2) 0.036(2) 0.090(3) -0.016(2) 0.014(2) -0.0067(15)
C60 0.0292(18) 0.061(2) 0.050(2) 0.0168(18) 0.0037(16) 0.0024(16)
C2 0.0278(16) 0.0341(17) 0.063(2) -0.0024(16) 0.0099(16) -0.0009(13)
C0AA 0.040(2) 0.038(2) 0.075(3) 0.0175(19) 0.0166(19) 0.0009(16)
C1AA 0.0278(17) 0.074(3) 0.0343(19) -0.0050(17) 0.0016(14) 0.0078(16)
O 0.0204(11) 0.0436(13) 0.0514(14) -0.0186(11) 0.0083(10) -0.0053(9)

loop_
_atom_type_symbol
_atom_type_description
_atom_type_scat_dispersion_real
_atom_type_scat_dispersion_imag
_atom_type_scat_source
C C 0.0033 0.0016 'International Tables Vol C Tables 4.2.6.8 and 6.1.1.4'
H H 0.0000 0.0000 'International Tables Vol C Tables 4.2.6.8 and 6.1.1.4'
N N 0.0061 0.0033 'International Tables Vol C Tables 4.2.6.8 and 6.1.1.4'
O O 0.0106 0.0060 'International Tables Vol C Tables 4.2.6.8 and 6.1.1.4'
Pd Pd -0.9988 1.0072 'International Tables Vol C Tables 4.2.6.8 and 6.1.1.4'

loop_
_geom_angle_atom_site_label_1
_geom_angle_atom_site_label_2
_geom_angle_atom_site_label_3
_geom_angle
_geom_angle_site_symmetry_3
C32 Pd1 N10 82.59(11) .
C32 Pd1 O29 93.62(11) .
N10 Pd1 O29 176.18(9) .
C32 Pd1 O7 176.91(9) .
N10 Pd1 O7 96.07(9) .
O29 Pd1 O7 87.70(9) .
C32 Pd1 Pd2 98.49(8) .
N10 Pd1 Pd2 95.72(6) .
O29 Pd1 Pd2 84.43(5) .
O7 Pd1 Pd2 78.84(5) .
C32 Pd1 Pd1 76.29(8) 3_565
N10 Pd1 Pd1 82.77(6) 3_565
O29 Pd1 Pd1 96.74(6) 3_565
O7 Pd1 Pd1 106.35(5) 3_565
Pd2 Pd1 Pd1 174.698(13) 3_565
C4 Pd2 N5 82.93(12) .
C4 Pd2 O 93.94(11) .
N5 Pd2 O 176.77(9) .
C4 Pd2 O2 177.40(10) .
N5 Pd2 O2 95.58(9) .
O Pd2 O2 87.51(9) .
C4 Pd2 Pd1 98.50(8) .
N5 Pd2 Pd1 95.03(6) .
O Pd2 Pd1 84.59(5) .
O2 Pd2 Pd1 79.47(5) .
C4 Pd2 Pd2 73.55(8) 3_665
N5 Pd2 Pd2 84.43(6) 3_665
O Pd2 Pd2 95.50(6) 3_665
O2 Pd2 Pd2 108.48(5) 3_665
Pd1 Pd2 Pd2 172.047(14) 3_665
C8 O2 Pd2 120.89(19) .
C11 C3 C48 118.4(3) .
C11 C3 C19 116.3(3) .
C48 C3 C19 125.3(3) .
C25 C4 C11 119.3(3) .
C25 C4 Pd2 129.3(2) .
C11 C4 Pd2 111.4(2) .
C9 N5 C6 118.9(3) .
C9 N5 Pd2 128.0(2) .
C6 N5 Pd2 113.05(19) .
N5 C6 C14 122.8(3) .
N5 C6 C11 114.8(3) .
C14 C6 C11 122.5(3) .
C21 O7 Pd1 120.01(19) .
O2 C8 O29 125.5(3) .
O2 C8 C28 118.2(3) .
O29 C8 C28 116.4(3) .
N5 C9 C26 121.3(3) .
C23 N10 C12 119.2(3) .
C23 N10 Pd1 127.9(2) .
C12 N10 Pd1 113.0(2) .
C3 C11 C4 122.8(3) .
C3 C11 C6 119.5(3) .
C4 C11 C6 117.7(3) .
N10 C12 C2 122.6(3) .
N10 C12 C15 115.5(3) .
C2 C12 C15 121.9(3) .
C6 C14 C36 116.5(3) .
C6 C14 C43 117.4(3) .
C36 C14 C43 126.1(3) .
C16 C15 C32 122.5(3) .
C16 C15 C12 120.5(3) .
C32 C15 C12 117.0(3) .
C15 C16 C30 116.8(3) .
C15 C16 C22 116.7(3) .
C30 C16 C22 126.5(3) .
C34 C19 C3 120.9(3) .
C32 C20 C1AA 119.2(3) .
O7 C21 O 125.8(3) .
O7 C21 C50 118.5(3) .
O C21 C50 115.7(3) .
C54 C22 C16 123.3(3) .
N10 C23 C60 121.1(3) .
C4 C25 C34 118.9(3) .
C36 C26 C9 119.9(3) .
C8 O29 Pd1 121.25(18) .
C1AA C30 C16 120.8(3) .
C20 C32 C15 118.8(3) .
C20 C32 Pd1 129.2(2) .
C15 C32 Pd1 111.9(2) .
C19 C34 C25 121.6(3) .
C26 C36 C14 120.7(3) .
C48 C43 C14 120.3(3) .
C43 C48 C3 121.9(3) .
C22 C54 C2 121.1(3) .
C0AA C60 C23 120.6(3) .
C0AA C2 C12 116.9(3) .
C0AA C2 C54 126.5(3) .
C12 C2 C54 116.6(3) .
C60 C0AA C2 119.7(3) .
C30 C1AA C20 121.9(3) .
C21 O Pd2 121.42(19) .

loop_
_geom_bond_atom_site_label_1
_geom_bond_atom_site_label_2
_geom_bond_distance
_geom_bond_site_symmetry_2
Pd1 C32 1.974(3) .
Pd1 N10 2.017(2) .
Pd1 O29 2.029(2) .
Pd1 O7 2.162(2) .
Pd1 Pd2 2.7272(3) .
Pd1 Pd1 2.9805(4) 3_565
Pd2 C4 1.979(3) .
Pd2 N5 2.013(2) .
Pd2 O 2.031(2) .
Pd2 O2 2.139(2) .
Pd2 Pd2 2.9896(4) 3_665
O2 C8 1.251(3) .
C3 C11 1.389(4) .
C3 C48 1.427(5) .
C3 C19 1.429(5) .
C4 C25 1.366(4) .
C4 C11 1.406(4) .
N5 C9 1.322(4) .
N5 C6 1.375(4) .
C6 C14 1.391(4) .
C6 C11 1.414(4) .
O7 C21 1.247(3) .
C8 O29 1.280(3) .
C8 C28 1.506(4) .
C9 C26 1.405(4) .
N10 C23 1.332(4) .
N10 C12 1.365(4) .
C12 C2 1.405(4) .
C12 C15 1.408(4) .
C14 C36 1.407(5) .
C14 C43 1.435(5) .
C15 C16 1.397(4) .
C15 C32 1.407(4) .
C16 C30 1.408(5) .
C16 C22 1.429(5) .
C19 C34 1.349(5) .
C20 C32 1.381(4) .
C20 C1AA 1.393(4) .
C21 O 1.262(3) .
C21 C50 1.503(4) .
C22 C54 1.336(5) .
C23 C60 1.394(4) .
C25 C34 1.418(5) .
C26 C36 1.348(5) .
C30 C1AA 1.370(5) .
C43 C48 1.365(5) .
C54 C2 1.433(5) .
C60 C0AA 1.367(5) .
C2 C0AA 1.403(5) .

loop_
_geom_torsion_atom_site_label_1
_geom_torsion_atom_site_label_2
_geom_torsion_atom_site_label_3
_geom_torsion_atom_site_label_4
_geom_torsion
_geom_torsion_site_symmetry_1
_geom_torsion_site_symmetry_4
C32 Pd1 Pd2 C4 -104.85(13) . .
N10 Pd1 Pd2 C4 -21.52(11) . .
O29 Pd1 Pd2 C4 162.31(11) . .
O7 Pd1 Pd2 C4 73.56(11) . .
Pd1 Pd1 Pd2 C4 -94.71(17) 3_565 .
C32 Pd1 Pd2 N5 -21.27(12) . .
N10 Pd1 Pd2 N5 62.06(10) . .
O29 Pd1 Pd2 N5 -114.11(9) . .
O7 Pd1 Pd2 N5 157.15(9) . .
Pd1 Pd1 Pd2 N5 -11.13(17) 3_565 .
C32 Pd1 Pd2 O 161.95(11) . .
N10 Pd1 Pd2 O -114.71(10) . .
O29 Pd1 Pd2 O 69.12(9) . .
O7 Pd1 Pd2 O -19.63(9) . .
Pd1 Pd1 Pd2 O 172.09(16) 3_565 .
C32 Pd1 Pd2 O2 73.49(11) . .
N10 Pd1 Pd2 O2 156.82(10) . .
O29 Pd1 Pd2 O2 -19.34(9) . .
O7 Pd1 Pd2 O2 -108.09(9) . .
Pd1 Pd1 Pd2 O2 83.63(16) 3_565 .
C32 Pd1 Pd2 Pd2 -106.98(13) . 3_665
N10 Pd1 Pd2 Pd2 -23.65(12) . 3_665
O29 Pd1 Pd2 Pd2 160.18(11) . 3_665
O7 Pd1 Pd2 Pd2 71.43(11) . 3_665
Pd1 Pd1 Pd2 Pd2 -96.85(15) 3_565 3_665
C4 Pd2 O2 C8 67(2) . .
N5 Pd2 O2 C8 121.7(2) . .
O Pd2 O2 C8 -57.4(2) . .
Pd1 Pd2 O2 C8 27.6(2) . .
Pd2 Pd2 O2 C8 -152.4(2) 3_665 .
N5 Pd2 C4 C25 179.2(3) . .
O Pd2 C4 C25 -1.6(3) . .
O2 Pd2 C4 C25 -125(2) . .
Pd1 Pd2 C4 C25 -86.7(3) . .
Pd2 Pd2 C4 C25 93.0(3) 3_665 .
N5 Pd2 C4 C11 -3.22(19) . .
O Pd2 C4 C11 175.95(19) . .
O2 Pd2 C4 C11 52(2) . .
Pd1 Pd2 C4 C11 90.84(19) . .
Pd2 Pd2 C4 C11 -89.46(19) 3_665 .
C4 Pd2 N5 C9 -179.1(2) . .
O Pd2 N5 C9 166.1(13) . .
O2 Pd2 N5 C9 3.1(2) . .
Pd1 Pd2 N5 C9 82.9(2) . .
Pd2 Pd2 N5 C9 -105.0(2) 3_665 .
C4 Pd2 N5 C6 3.74(18) . .
O Pd2 N5 C6 -11.1(15) . .
O2 Pd2 N5 C6 -174.11(18) . .
Pd1 Pd2 N5 C6 -94.23(17) . .
Pd2 Pd2 N5 C6 77.81(17) 3_665 .
C9 N5 C6 C14 -0.1(4) . .
Pd2 N5 C6 C14 177.4(2) . .
C9 N5 C6 C11 179.1(2) . .
Pd2 N5 C6 C11 -3.5(3) . .
C32 Pd1 O7 C21 60.0(19) . .
N10 Pd1 O7 C21 124.2(2) . .
O29 Pd1 O7 C21 -55.2(2) . .
Pd2 Pd1 O7 C21 29.5(2) . .
Pd1 Pd1 O7 C21 -151.6(2) 3_565 .
Pd2 O2 C8 O29 -22.4(4) . .
Pd2 O2 C8 C28 157.0(3) . .
C6 N5 C9 C26 0.5(4) . .
Pd2 N5 C9 C26 -176.5(2) . .
C32 Pd1 N10 C23 -178.8(2) . .
O29 Pd1 N10 C23 175.4(11) . .
O7 Pd1 N10 C23 4.0(2) . .
Pd2 Pd1 N10 C23 83.3(2) . .
Pd1 Pd1 N10 C23 -101.8(2) 3_565 .
C32 Pd1 N10 C12 2.70(18) . .
O29 Pd1 N10 C12 -3.1(13) . .
O7 Pd1 N10 C12 -174.49(18) . .
Pd2 Pd1 N10 C12 -95.15(17) . .
Pd1 Pd1 N10 C12 79.73(17) 3_565 .
C48 C3 C11 C4 179.9(3) . .
C19 C3 C11 C4 -0.8(4) . .
C48 C3 C11 C6 -0.5(4) . .
C19 C3 C11 C6 178.8(3) . .
C25 C4 C11 C3 -0.2(4) . .
Pd2 C4 C11 C3 -178.1(2) . .
C25 C4 C11 C6 -179.8(3) . .
Pd2 C4 C11 C6 2.3(3) . .
N5 C6 C11 C3 -178.8(3) . .
C14 C6 C11 C3 0.3(4) . .
N5 C6 C11 C4 0.8(4) . .
C14 C6 C11 C4 179.9(3) . .
C23 N10 C12 C2 0.7(4) . .
Pd1 N10 C12 C2 179.3(2) . .
C23 N10 C12 C15 179.1(2) . .
Pd1 N10 C12 C15 -2.2(3) . .
N5 C6 C14 C36 -0.6(4) . .
C11 C6 C14 C36 -179.7(3) . .
N5 C6 C14 C43 178.7(3) . .
C11 C6 C14 C43 -0.3(4) . .
N10 C12 C15 C16 -179.6(3) . .
C2 C12 C15 C16 -1.2(4) . .
N10 C12 C15 C32 0.0(4) . .
C2 C12 C15 C32 178.5(3) . .
C32 C15 C16 C30 1.0(4) . .
C12 C15 C16 C30 -179.3(3) . .
C32 C15 C16 C22 -178.6(3) . .
C12 C15 C16 C22 1.1(4) . .
C11 C3 C19 C34 0.7(5) . .
C48 C3 C19 C34 180.0(3) . .
Pd1 O7 C21 O -26.3(5) . .
Pd1 O7 C21 C50 154.1(3) . .
C15 C16 C22 C54 -0.6(5) . .
C30 C16 C22 C54 179.8(3) . .
C12 N10 C23 C60 0.6(4) . .
Pd1 N10 C23 C60 -177.8(2) . .
C11 C4 C25 C34 1.3(4) . .
Pd2 C4 C25 C34 178.7(2) . .
N5 C9 C26 C36 -0.2(5) . .
O2 C8 O29 Pd1 -4.8(5) . .
C28 C8 O29 Pd1 175.7(3) . .
C32 Pd1 O29 C8 -77.9(2) . .
N10 Pd1 O29 C8 -72.2(12) . .
O7 Pd1 O29 C8 99.3(2) . .
Pd2 Pd1 O29 C8 20.3(2) . .
Pd1 Pd1 O29 C8 -154.5(2) 3_565 .
C15 C16 C30 C1AA 0.1(4) . .
C22 C16 C30 C1AA 179.7(3) . .
C1AA C20 C32 C15 0.0(4) . .
C1AA C20 C32 Pd1 176.4(2) . .
C16 C15 C32 C20 -1.1(4) . .
C12 C15 C32 C20 179.2(3) . .
C16 C15 C32 Pd1 -178.1(2) . .
C12 C15 C32 Pd1 2.2(3) . .
N10 Pd1 C32 C20 -179.2(3) . .
O29 Pd1 C32 C20 0.4(3) . .
O7 Pd1 C32 C20 -114.7(18) . .
Pd2 Pd1 C32 C20 -84.5(3) . .
Pd1 Pd1 C32 C20 96.5(3) 3_565 .
N10 Pd1 C32 C15 -2.61(19) . .
O29 Pd1 C32 C15 177.00(19) . .
O7 Pd1 C32 C15 61.9(19) . .
Pd2 Pd1 C32 C15 92.11(19) . .
Pd1 Pd1 C32 C15 -86.93(19) 3_565 .
C3 C19 C34 C25 0.3(5) . .
C4 C25 C34 C19 -1.4(5) . .
C9 C26 C36 C14 -0.5(5) . .
C6 C14 C36 C26 0.9(5) . .
C43 C14 C36 C26 -178.4(3) . .
C6 C14 C43 C48 0.6(5) . .
C36 C14 C43 C48 179.9(3) . .
C14 C43 C48 C3 -0.9(6) . .
C11 C3 C48 C43 0.8(5) . .
C19 C3 C48 C43 -178.4(3) . .
C16 C22 C54 C2 0.1(5) . .
N10 C23 C60 C0AA -1.6(5) . .
N10 C12 C2 C0AA -1.1(4) . .
C15 C12 C2 C0AA -179.4(3) . .
N10 C12 C2 C54 179.0(3) . .
C15 C12 C2 C54 0.7(4) . .
C22 C54 C2 C0AA 179.9(3) . .
C22 C54 C2 C12 -0.2(5) . .
C23 C60 C0AA C2 1.1(5) . .
C12 C2 C0AA C60 0.1(5) . .
C54 C2 C0AA C60 -180.0(3) . .
C16 C30 C1AA C20 -1.3(5) . .
C32 C20 C1AA C30 1.2(5) . .
O7 C21 O Pd2 -1.3(5) . .
C50 C21 O Pd2 178.3(3) . .
C4 Pd2 O C21 -78.9(3) . .
N5 Pd2 O C21 -64.2(15) . .
O2 Pd2 O C21 98.9(3) . .
Pd1 Pd2 O C21 19.3(2) . .
Pd2 Pd2 O C21 -152.7(2) 3_665 .

loop_
_platon_squeeze_void_nr
_platon_squeeze_void_average_x
_platon_squeeze_void_average_y
_platon_squeeze_void_average_z
_platon_squeeze_void_volume
_platon_squeeze_void_count_electrons
_platon_squeeze_void_content
1 -0.009 0.000 0.000 525 212 ' '
2 -0.018 0.500 0.500 525 212 ' '
